data_7030484
loop_
_publ_author_name
'Obuah, Collins'
'Munyaneza, Apollinaire'
'Guzei, Ilia A.'
'Darkwa, James'

_publ_section_title
;
 Ferrocenylpyrazolyl palladium complexes as catalysts for the
 polymerisation of 1-heptene and 1-octene to highly branched polyolefins.
;
_journal_issue 23
_journal_name_full 'Dalton transactions (Cambridge, England : 2003)'
_journal_page_first 8940
_journal_page_last 8950
_journal_paper_doi 10.1039/c4dt00931b
_journal_volume 43
_journal_year 2014
_chemical_formula_moiety 'C36 H38 Br2 Cl2 Fe2 N4 O4 Pd'
_chemical_formula_sum 'C36 H38 Br2 Cl2 Fe2 N4 O4 Pd'
_chemical_formula_weight 1039.52
_chemical_name_systematic
; 
 ? 
;
_space_group_IT_number 2
_symmetry_cell_setting triclinic
_symmetry_Int_Tables_number 2
_symmetry_space_group_name_Hall '-P 1'
_symmetry_space_group_name_H-M 'P -1'
_atom_sites_solution_hydrogens geom
_atom_sites_solution_primary direct
_atom_sites_solution_secondary difmap
_cell_angle_alpha 82.844(5)
_cell_angle_beta 86.976(5)
_cell_angle_gamma 78.416(5)
_cell_formula_units_Z 1
_cell_length_a 8.987(3)
_cell_length_b 9.377(3)
_cell_length_c 11.493(4)
_cell_measurement_reflns_used 5603
_cell_measurement_temperature 100(2)
_cell_measurement_theta_max 28.9985
_cell_measurement_theta_min 2.2299
_cell_volume 941.0(5)
_computing_cell_refinement 'SAINT Ver. 7.24A (Bruker-AXS, 2007)'
_computing_data_collection 'SMART Ver. 5.622 (Bruker-AXS, 2000)'
_computing_data_reduction 'SAINT Ver. 7.24A'
_computing_molecular_graphics SHELXTL
_computing_publication_material SHELXTL
_computing_structure_refinement SHELXTL
_computing_structure_solution 'SHELXTL (Sheldrick, 2008)'
_diffrn_ambient_temperature 100(2)
_diffrn_measured_fraction_theta_full 0.963
_diffrn_measured_fraction_theta_max 0.956
_diffrn_measurement_device_type 'Bruker CCD-1000 area detector'
_diffrn_measurement_method '0.30\% \w and 0.4 \% \f scans'
_diffrn_radiation_monochromator graphite
_diffrn_radiation_source 'fine-focus sealed tube'
_diffrn_radiation_type Mo-K\a
_diffrn_radiation_wavelength 0.71073
_diffrn_reflns_av_R_equivalents 0.0360
_diffrn_reflns_av_sigmaI/netI 0.0465
_diffrn_reflns_limit_h_max 11
_diffrn_reflns_limit_h_min -11
_diffrn_reflns_limit_k_max 11
_diffrn_reflns_limit_k_min -11
_diffrn_reflns_limit_l_max 14
_diffrn_reflns_limit_l_min -14
_diffrn_reflns_number 9147
_diffrn_reflns_theta_full 25.00
_diffrn_reflns_theta_max 26.00
_diffrn_reflns_theta_min 2.23
_exptl_absorpt_coefficient_mu 3.543
_exptl_absorpt_correction_T_max 0.6185
_exptl_absorpt_correction_T_min 0.2985
_exptl_absorpt_correction_type multi-scan
_exptl_absorpt_process_details
;
SADABS  (Bruker-AXS, 2007)
;
_exptl_crystal_colour colourless
_exptl_crystal_density_diffrn 1.834
_exptl_crystal_density_method 'not measured'
_exptl_crystal_description block
_exptl_crystal_F_000 516
_exptl_crystal_size_max 0.45
_exptl_crystal_size_mid 0.28
_exptl_crystal_size_min 0.15
_refine_diff_density_max 1.242
_refine_diff_density_min -0.895
_refine_diff_density_rms 0.144
_refine_ls_extinction_method none
_refine_ls_goodness_of_fit_ref 0.972
_refine_ls_hydrogen_treatment constr
_refine_ls_matrix_type full
_refine_ls_number_parameters 243
_refine_ls_number_reflns 3538
_refine_ls_number_restraints 4
_refine_ls_restrained_S_all 0.983
_refine_ls_R_factor_all 0.0578
_refine_ls_R_factor_gt 0.0472
_refine_ls_shift/su_max 0.000
_refine_ls_shift/su_mean 0.000
_refine_ls_structure_factor_coef Fsqd
_refine_ls_weighting_details 'calc w=1/[\s^2^(Fo^2^)+(0.0524P)^2^+4.9928P] where P=(Fo^2^+2Fc^2^)/3'
_refine_ls_weighting_scheme calc
_refine_ls_wR_factor_gt 0.1077
_refine_ls_wR_factor_ref 0.1106
_reflns_number_gt 2977
_reflns_number_total 3538
_reflns_threshold_expression I>2\s(I)
_cod_data_source_file c4dt00931b2.cif
_cod_data_source_block darkwa115
_cod_depositor_comments
;
The following automatic conversions were performed:

'_symmetry_cell_setting' value 'Triclinic' changed to 'triclinic'
according to
/usr/data/users/saulius/crontab/automatic-downloads/rss-feeds/RSC/lib/dictionaries/cif_core.dic
dictionary named 'cif_core.dic' version 2.4.2 from 2011-04-26.

Automatic conversion script
Id: cif_fix_values 2281 2013-09-26 08:29:07Z andrius 

 Adding full bibliography for 7030484--7030489.cif.
;
_cod_original_sg_symbol_Hall '-P 1        '
_cod_original_sg_symbol_H-M 'P -1        '
_cod_database_code 7030484

loop_
_symmetry_equiv_pos_as_xyz
'x, y, z'
'-x, -y, -z'

loop_
_atom_site_label
_atom_site_type_symbol
_atom_site_fract_x
_atom_site_fract_y
_atom_site_fract_z
_atom_site_U_iso_or_equiv
_atom_site_adp_type
_atom_site_occupancy
_atom_site_symmetry_multiplicity
_atom_site_calc_flag
_atom_site_refinement_flags
_atom_site_disorder_assembly
_atom_site_disorder_group
Pd1 Pd 0.0000 0.0000 0.0000 0.01352(16) Uani 1 2 d S . .
Fe1 Fe 0.33280(8) 0.31539(7) 0.17012(7) 0.01721(19) Uani 1 1 d . . .
Cl1 Cl -0.19197(14) 0.19716(13) -0.05250(11) 0.0228(3) Uani 1 1 d . . .
O1 O -0.2695(4) -0.0351(4) 0.4704(3) 0.0237(8) Uani 1 1 d . . .
O2 O -0.1880(4) 0.1564(4) 0.5264(3) 0.0212(8) Uani 1 1 d . . .
N1 N -0.0141(5) 0.0588(4) 0.1634(3) 0.0150(9) Uani 1 1 d . . .
C1 C 0.3458(6) 0.2985(6) 0.3487(5) 0.0260(12) Uani 1 1 d . . .
H1 H 0.2751 0.2644 0.4044 0.031 Uiso 1 1 calc R . .
C2 C 0.4749(7) 0.2112(6) 0.3005(5) 0.0292(13) Uani 1 1 d . . .
H2 H 0.5064 0.1082 0.3185 0.035 Uiso 1 1 calc R . .
C3 C 0.5504(6) 0.3034(6) 0.2201(6) 0.0300(13) Uani 1 1 d . . .
H3 H 0.6401 0.2732 0.1748 0.036 Uiso 1 1 calc R . .
C4 C 0.4665(6) 0.4492(6) 0.2202(5) 0.0286(13) Uani 1 1 d . . .
H4 H 0.4906 0.5341 0.1752 0.034 Uiso 1 1 calc R . .
C5 C 0.3397(7) 0.4455(6) 0.2999(5) 0.0289(13) Uani 1 1 d . . .
H5 H 0.2645 0.5274 0.3172 0.035 Uiso 1 1 calc R . .
C6 C 0.2849(6) 0.1643(6) 0.0698(5) 0.0211(11) Uani 1 1 d . . .
H6 H 0.3230 0.0615 0.0792 0.025 Uiso 1 1 calc R . .
C7 C 0.3528(6) 0.2718(6) -0.0007(5) 0.0225(11) Uani 1 1 d . . .
H7 H 0.4444 0.2536 -0.0464 0.027 Uiso 1 1 calc R . .
C8 C 0.2583(6) 0.4113(6) 0.0097(5) 0.0247(12) Uani 1 1 d . . .
H8 H 0.2762 0.5023 -0.0287 0.030 Uiso 1 1 calc R . .
C9 C 0.1331(6) 0.3924(6) 0.0865(5) 0.0213(11) Uani 1 1 d . . .
H9 H 0.0535 0.4679 0.1089 0.026 Uiso 1 1 calc R . .
C10 C 0.1484(6) 0.2395(5) 0.1241(4) 0.0176(10) Uani 1 1 d . . .
C11 C 0.0413(5) 0.1673(5) 0.1998(4) 0.0170(10) Uani 1 1 d . . .
C12 C -0.0182(6) 0.1906(5) 0.3125(5) 0.0180(10) Uani 1 1 d . . .
H12 H 0.0012 0.2615 0.3590 0.022 Uiso 1 1 calc R . .
C13 C -0.1102(6) 0.0904(5) 0.3423(4) 0.0177(11) Uani 1 1 d . . .
C14 C -0.1991(6) 0.0618(5) 0.4521(5) 0.0180(11) Uani 1 1 d . . .
C15 C -0.2745(6) 0.1391(6) 0.6375(5) 0.0230(12) Uani 1 1 d . . .
H15B H -0.2277 0.1798 0.6988 0.028 Uiso 1 1 calc R . .
H15A H -0.2704 0.0336 0.6628 0.028 Uiso 1 1 calc R . .
C16 C -0.4358(6) 0.2155(6) 0.6249(5) 0.0288(13) Uani 1 1 d . . .
H16A H -0.4399 0.3132 0.5820 0.043 Uiso 1 1 calc R . .
H16B H -0.4840 0.2248 0.7029 0.043 Uiso 1 1 calc R . .
H16C H -0.4898 0.1587 0.5817 0.043 Uiso 1 1 calc R . .
N2 N -0.1065(5) 0.0107(4) 0.2502(4) 0.0165(9) Uani 1 1 d D A .
C17 C -0.1769(5) -0.1151(4) 0.2394(4) 0.0234(12) Uani 1 1 d D . .
H17A H -0.1885 -0.1243 0.1556 0.028 Uiso 0.867(2) 1 calc PR A 1
H17B H -0.2789 -0.1014 0.2783 0.028 Uiso 0.867(2) 1 calc PR A 1
H17C H -0.2414 -0.1235 0.3116 0.028 Uiso 0.133(2) 1 calc PR A 2
H17D H -0.2484 -0.0804 0.1746 0.028 Uiso 0.133(2) 1 calc PR A 2
C18 C -0.0739(5) -0.2545(4) 0.2981(4) 0.0217(13) Uani 0.867(2) 1 d PRD A 1
H18A H -0.0455 -0.2372 0.3765 0.026 Uiso 0.867(2) 1 calc PR A 1
H18B H 0.0204 -0.2785 0.2499 0.026 Uiso 0.867(2) 1 calc PR A 1
Br1 Br -0.18123(7) -0.41721(6) 0.31375(6) 0.0277(2) Uani 0.867(2) 1 d PD A 1
C18A C -0.111(4) -0.2666(19) 0.2214(18) 0.0217(13) Uani 0.133(2) 1 d PD A 2
H18C H -0.0191 -0.2731 0.1696 0.026 Uiso 0.133(2) 1 calc PR A 2
H18D H -0.1855 -0.3147 0.1887 0.026 Uiso 0.133(2) 1 calc PR A 2
Br1A Br -0.0624(6) -0.3496(5) 0.3819(4) 0.0382(16) Uani 0.133(2) 1 d PD A 2

loop_
_atom_site_aniso_label
_atom_site_aniso_U_11
_atom_site_aniso_U_22
_atom_site_aniso_U_33
_atom_site_aniso_U_23
_atom_site_aniso_U_13
_atom_site_aniso_U_12
Pd1 0.0120(3) 0.0105(3) 0.0182(3) -0.0057(2) -0.0006(2) -0.00007(19)
Fe1 0.0144(4) 0.0115(3) 0.0258(4) -0.0028(3) -0.0006(3) -0.0023(3)
Cl1 0.0208(7) 0.0181(6) 0.0271(7) -0.0073(5) -0.0035(5) 0.0057(5)
O1 0.027(2) 0.0217(19) 0.025(2) -0.0064(16) 0.0037(16) -0.0092(16)
O2 0.0204(19) 0.0176(18) 0.028(2) -0.0129(16) 0.0046(16) -0.0033(15)
N1 0.014(2) 0.0138(19) 0.017(2) -0.0027(17) -0.0019(17) -0.0009(16)
C1 0.026(3) 0.028(3) 0.025(3) 0.001(2) -0.004(2) -0.010(2)
C2 0.028(3) 0.023(3) 0.036(3) 0.004(3) -0.014(3) -0.005(2)
C3 0.017(3) 0.031(3) 0.041(3) -0.001(3) -0.006(3) -0.003(2)
C4 0.025(3) 0.028(3) 0.037(3) -0.003(3) -0.002(3) -0.016(2)
C5 0.030(3) 0.021(3) 0.038(3) -0.014(3) -0.003(3) -0.005(2)
C6 0.018(3) 0.021(3) 0.028(3) -0.012(2) 0.000(2) -0.005(2)
C7 0.019(3) 0.026(3) 0.023(3) -0.005(2) 0.006(2) -0.006(2)
C8 0.026(3) 0.023(3) 0.023(3) 0.004(2) -0.004(2) -0.004(2)
C9 0.020(3) 0.017(2) 0.024(3) 0.000(2) -0.006(2) 0.002(2)
C10 0.015(3) 0.017(2) 0.022(3) -0.007(2) 0.002(2) -0.0033(19)
C11 0.013(2) 0.016(2) 0.022(3) -0.005(2) -0.004(2) 0.0018(19)
C12 0.013(2) 0.017(2) 0.024(3) -0.009(2) -0.001(2) -0.0003(19)
C13 0.015(2) 0.016(2) 0.021(3) -0.008(2) -0.002(2) 0.0043(19)
C14 0.012(2) 0.016(2) 0.025(3) -0.003(2) 0.000(2) -0.0002(19)
C15 0.016(3) 0.032(3) 0.022(3) -0.008(2) 0.006(2) -0.005(2)
C16 0.023(3) 0.029(3) 0.037(3) -0.013(3) -0.003(3) -0.005(2)
N2 0.015(2) 0.015(2) 0.021(2) -0.0059(18) -0.0019(17) -0.0019(16)
C17 0.029(3) 0.018(3) 0.027(3) -0.010(2) 0.004(2) -0.010(2)
C18 0.022(3) 0.013(3) 0.031(4) -0.002(3) 0.004(3) -0.006(2)
Br1 0.0269(4) 0.0130(3) 0.0436(4) -0.0046(3) 0.0054(3) -0.0058(2)
C18A 0.022(3) 0.013(3) 0.031(4) -0.002(3) 0.004(3) -0.006(2)
Br1A 0.044(3) 0.031(3) 0.035(3) -0.004(2) 0.000(2) 0.000(2)

loop_
_atom_type_symbol
_atom_type_description
_atom_type_scat_dispersion_real
_atom_type_scat_dispersion_imag
_atom_type_scat_source
C C 0.0033 0.0016 'International Tables Vol C Tables 4.2.6.8 and 6.1.1.4'
H H 0.0000 0.0000 'International Tables Vol C Tables 4.2.6.8 and 6.1.1.4'
Br Br -0.2901 2.4595 'International Tables Vol C Tables 4.2.6.8 and 6.1.1.4'
N N 0.0061 0.0033 'International Tables Vol C Tables 4.2.6.8 and 6.1.1.4'
Fe Fe 0.3463 0.8444 'International Tables Vol C Tables 4.2.6.8 and 6.1.1.4'
Pd Pd -0.9988 1.0072 'International Tables Vol C Tables 4.2.6.8 and 6.1.1.4'
O O 0.0106 0.0060 'International Tables Vol C Tables 4.2.6.8 and 6.1.1.4'
Cl Cl 0.1484 0.1585 'International Tables Vol C Tables 4.2.6.8 and 6.1.1.4'

loop_
_geom_angle_atom_site_label_1
_geom_angle_atom_site_label_2
_geom_angle_atom_site_label_3
_geom_angle
_geom_angle_site_symmetry_1
_geom_angle_site_symmetry_3
_geom_angle_publ_flag
N1 Pd1 N1 180.0 2 . yes
N1 Pd1 Cl1 91.12(12) 2 . yes
N1 Pd1 Cl1 88.88(12) . . yes
N1 Pd1 Cl1 88.88(12) 2 2 yes
N1 Pd1 Cl1 91.12(12) . 2 yes
Cl1 Pd1 Cl1 180.0 . 2 yes
C8 Fe1 C9 40.8(2) . . ?
C8 Fe1 C2 160.8(2) . . ?
C9 Fe1 C2 157.9(2) . . ?
C8 Fe1 C3 122.3(2) . . ?
C9 Fe1 C3 159.6(2) . . ?
C2 Fe1 C3 40.8(2) . . ?
C8 Fe1 C7 40.9(2) . . ?
C9 Fe1 C7 69.0(2) . . ?
C2 Fe1 C7 125.2(2) . . ?
C3 Fe1 C7 105.2(2) . . ?
C8 Fe1 C1 155.3(2) . . ?
C9 Fe1 C1 122.1(2) . . ?
C2 Fe1 C1 40.4(2) . . ?
C3 Fe1 C1 68.5(2) . . ?
C7 Fe1 C1 163.6(2) . . ?
C8 Fe1 C10 68.5(2) . . ?
C9 Fe1 C10 40.9(2) . . ?
C2 Fe1 C10 123.5(2) . . ?
C3 Fe1 C10 157.0(2) . . ?
C7 Fe1 C10 68.9(2) . . ?
C1 Fe1 C10 110.8(2) . . ?
C8 Fe1 C4 104.6(2) . . ?
C9 Fe1 C4 123.3(2) . . ?
C2 Fe1 C4 68.2(2) . . ?
C3 Fe1 C4 40.7(2) . . ?
C7 Fe1 C4 117.5(2) . . ?
C1 Fe1 C4 68.2(2) . . ?
C10 Fe1 C4 162.0(2) . . ?
C8 Fe1 C5 119.0(2) . . ?
C9 Fe1 C5 107.4(2) . . ?
C2 Fe1 C5 67.9(2) . . ?
C3 Fe1 C5 68.4(2) . . ?
C7 Fe1 C5 153.1(2) . . ?
C1 Fe1 C5 40.3(2) . . ?
C10 Fe1 C5 126.9(2) . . ?
C4 Fe1 C5 40.7(2) . . ?
C8 Fe1 C6 68.5(2) . . ?
C9 Fe1 C6 69.0(2) . . ?
C2 Fe1 C6 109.6(2) . . ?
C3 Fe1 C6 120.1(2) . . ?
C7 Fe1 C6 40.7(2) . . ?
C1 Fe1 C6 128.2(2) . . ?
C10 Fe1 C6 41.1(2) . . ?
C4 Fe1 C6 153.6(2) . . ?
C5 Fe1 C6 165.0(2) . . ?
C14 O2 C15 115.0(4) . . ?
C11 N1 N2 107.9(4) . . ?
C11 N1 Pd1 127.2(3) . . ?
N2 N1 Pd1 123.9(3) . . ?
C2 C1 C5 108.1(5) . . ?
C2 C1 Fe1 69.6(3) . . ?
C5 C1 Fe1 70.0(3) . . ?
C2 C1 H1 125.9 . . ?
C5 C1 H1 125.9 . . ?
Fe1 C1 H1 126.0 . . ?
C1 C2 C3 108.5(5) . . ?
C1 C2 Fe1 70.0(3) . . ?
C3 C2 Fe1 69.7(3) . . ?
C1 C2 H2 125.7 . . ?
C3 C2 H2 125.7 . . ?
Fe1 C2 H2 126.1 . . ?
C4 C3 C2 107.4(5) . . ?
C4 C3 Fe1 69.9(3) . . ?
C2 C3 Fe1 69.5(3) . . ?
C4 C3 H3 126.3 . . ?
C2 C3 H3 126.3 . . ?
Fe1 C3 H3 125.9 . . ?
C3 C4 C5 107.9(5) . . ?
C3 C4 Fe1 69.4(3) . . ?
C5 C4 Fe1 69.7(3) . . ?
C3 C4 H4 126.0 . . ?
C5 C4 H4 126.0 . . ?
Fe1 C4 H4 126.4 . . ?
C1 C5 C4 108.0(5) . . ?
C1 C5 Fe1 69.6(3) . . ?
C4 C5 Fe1 69.6(3) . . ?
C1 C5 H5 126.0 . . ?
C4 C5 H5 126.0 . . ?
Fe1 C5 H5 126.4 . . ?
C7 C6 C10 107.7(5) . . ?
C7 C6 Fe1 69.3(3) . . ?
C10 C6 Fe1 69.1(3) . . ?
C7 C6 H6 126.2 . . ?
C10 C6 H6 126.2 . . ?
Fe1 C6 H6 127.0 . . ?
C8 C7 C6 107.6(5) . . ?
C8 C7 Fe1 69.1(3) . . ?
C6 C7 Fe1 70.0(3) . . ?
C8 C7 H7 126.2 . . ?
C6 C7 H7 126.2 . . ?
Fe1 C7 H7 126.3 . . ?
C9 C8 C7 109.0(5) . . ?
C9 C8 Fe1 69.8(3) . . ?
C7 C8 Fe1 70.1(3) . . ?
C9 C8 H8 125.5 . . ?
C7 C8 H8 125.5 . . ?
Fe1 C8 H8 126.2 . . ?
C8 C9 C10 107.6(5) . . ?
C8 C9 Fe1 69.4(3) . . ?
C10 C9 Fe1 69.9(3) . . ?
C8 C9 H9 126.2 . . ?
C10 C9 H9 126.2 . . ?
Fe1 C9 H9 126.1 . . ?
C9 C10 C6 108.0(4) . . ?
C9 C10 C11 127.0(4) . . ?
C6 C10 C11 124.9(4) . . ?
C9 C10 Fe1 69.2(3) . . ?
C6 C10 Fe1 69.8(3) . . ?
C11 C10 Fe1 129.0(4) . . ?
N1 C11 C12 109.0(4) . . ?
N1 C11 C10 120.2(4) . . ?
C12 C11 C10 130.8(5) . . ?
C13 C12 C11 106.2(4) . . ?
C13 C12 H12 126.9 . . ?
C11 C12 H12 126.9 . . ?
N2 C13 C12 107.6(4) . . ?
N2 C13 C14 122.2(4) . . ?
C12 C13 C14 130.1(5) . . ?
O1 C14 O2 125.4(5) . . ?
O1 C14 C13 124.0(5) . . ?
O2 C14 C13 110.6(4) . . ?
O2 C15 C16 111.1(5) . . ?
O2 C15 H15B 109.4 . . ?
C16 C15 H15B 109.4 . . ?
O2 C15 H15A 109.4 . . ?
C16 C15 H15A 109.4 . . ?
H15B C15 H15A 108.0 . . ?
C15 C16 H16A 109.5 . . ?
C15 C16 H16B 109.5 . . ?
H16A C16 H16B 109.5 . . ?
C15 C16 H16C 109.5 . . ?
H16A C16 H16C 109.5 . . ?
H16B C16 H16C 109.5 . . ?
N1 N2 C13 109.3(4) . . ?
N1 N2 C17 120.9(4) . . ?
C13 N2 C17 129.7(4) . . ?
C18A C17 N2 131.6(15) . . ?
C18A C17 C18 38.2(9) . . ?
N2 C17 C18 108.3(2) . . ?
C18A C17 H17A 73.0 . . ?
N2 C17 H17A 110.0 . . ?
C18 C17 H17A 110.0 . . ?
C18A C17 H17B 114.4 . . ?
N2 C17 H17B 110.0 . . ?
C18 C17 H17B 110.0 . . ?
H17A C17 H17B 108.4 . . ?
C18A C17 H17C 104.3 . . ?
N2 C17 H17C 104.3 . . ?
C18 C17 H17C 84.7 . . ?
H17A C17 H17C 135.1 . . ?
H17B C17 H17C 30.3 . . ?
C18A C17 H17D 104.3 . . ?
N2 C17 H17D 104.3 . . ?
C18 C17 H17D 142.0 . . ?
H17A C17 H17D 38.6 . . ?
H17B C17 H17D 75.3 . . ?
H17C C17 H17D 105.6 . . ?
C17 C18 Br1 109.63(13) . . ?
C17 C18 H18A 109.7 . . ?
Br1 C18 H18A 109.7 . . ?
C17 C18 H18B 109.7 . . ?
Br1 C18 H18B 109.7 . . ?
H18A C18 H18B 108.2 . . ?
C17 C18A Br1A 100.4(11) . . ?
C17 C18A H18C 111.7 . . ?
Br1A C18A H18C 111.7 . . ?
C17 C18A H18D 111.7 . . ?
Br1A C18A H18D 111.7 . . ?
H18C C18A H18D 109.5 . . ?

loop_
_geom_bond_atom_site_label_1
_geom_bond_atom_site_label_2
_geom_bond_distance
_geom_bond_site_symmetry_2
_geom_bond_publ_flag
Pd1 N1 2.013(4) 2 yes
Pd1 N1 2.013(4) . yes
Pd1 Cl1 2.3042(13) . yes
Pd1 Cl1 2.3042(13) 2 yes
Fe1 C8 2.033(5) . ?
Fe1 C9 2.038(5) . ?
Fe1 C2 2.041(6) . ?
Fe1 C3 2.045(6) . ?
Fe1 C7 2.047(5) . ?
Fe1 C1 2.047(6) . ?
Fe1 C10 2.047(5) . ?
Fe1 C4 2.051(5) . ?
Fe1 C5 2.052(6) . ?
Fe1 C6 2.056(5) . ?
O1 C14 1.200(6) . ?
O2 C14 1.326(6) . ?
O2 C15 1.468(6) . ?
N1 C11 1.337(6) . ?
N1 N2 1.356(6) . ?
C1 C2 1.411(8) . ?
C1 C5 1.414(8) . ?
C1 H1 0.9500 . ?
C2 C3 1.425(8) . ?
C2 H2 0.9500 . ?
C3 C4 1.423(8) . ?
C3 H3 0.9500 . ?
C4 C5 1.427(8) . ?
C4 H4 0.9500 . ?
C5 H5 0.9500 . ?
C6 C7 1.427(7) . ?
C6 C10 1.439(7) . ?
C6 H6 0.9500 . ?
C7 C8 1.424(8) . ?
C7 H7 0.9500 . ?
C8 C9 1.419(8) . ?
C8 H8 0.9500 . ?
C9 C10 1.426(7) . ?
C9 H9 0.9500 . ?
C10 C11 1.473(7) . ?
C11 C12 1.401(7) . ?
C12 C13 1.373(7) . ?
C12 H12 0.9500 . ?
C13 N2 1.366(6) . ?
C13 C14 1.482(7) . ?
C15 C16 1.488(7) . ?
C15 H15B 0.9900 . ?
C15 H15A 0.9900 . ?
C16 H16A 0.9800 . ?
C16 H16B 0.9800 . ?
C16 H16C 0.9800 . ?
N2 C17 1.467(5) . ?
C17 C18A 1.461(17) . ?
C17 C18 1.5426 . ?
C17 H17A 0.9900 . ?
C17 H17B 0.9900 . ?
C17 H17C 0.9900 . ?
C17 H17D 0.9900 . ?
C18 Br1 1.948(4) . ?
C18 H18A 0.9900 . ?
C18 H18B 0.9900 . ?
C18A Br1A 1.947(19) . ?
C18A H18C 0.9900 . ?
C18A H18D 0.9900 . ?

loop_
_geom_torsion_atom_site_label_1
_geom_torsion_atom_site_label_2
_geom_torsion_atom_site_label_3
_geom_torsion_atom_site_label_4
_geom_torsion
_geom_torsion_site_symmetry_1
Cl1 Pd1 N1 C11 -77.5(4) .
Cl1 Pd1 N1 C11 102.5(4) 2
Cl1 Pd1 N1 N2 89.8(3) .
Cl1 Pd1 N1 N2 -90.2(3) 2
C8 Fe1 C1 C2 -158.8(5) .
C9 Fe1 C1 C2 161.9(3) .
C3 Fe1 C1 C2 -37.6(3) .
C7 Fe1 C1 C2 32.2(9) .
C10 Fe1 C1 C2 117.7(3) .
C4 Fe1 C1 C2 -81.5(4) .
C5 Fe1 C1 C2 -119.3(5) .
C6 Fe1 C1 C2 74.4(4) .
C8 Fe1 C1 C5 -39.6(7) .
C9 Fe1 C1 C5 -78.8(4) .
C2 Fe1 C1 C5 119.3(5) .
C3 Fe1 C1 C5 81.6(4) .
C7 Fe1 C1 C5 151.5(7) .
C10 Fe1 C1 C5 -123.0(3) .
C4 Fe1 C1 C5 37.7(3) .
C6 Fe1 C1 C5 -166.3(3) .
C5 C1 C2 C3 -0.4(7) .
Fe1 C1 C2 C3 59.3(4) .
C5 C1 C2 Fe1 -59.7(4) .
C8 Fe1 C2 C1 152.7(6) .
C9 Fe1 C2 C1 -44.4(7) .
C3 Fe1 C2 C1 119.7(5) .
C7 Fe1 C2 C1 -169.4(3) .
C10 Fe1 C2 C1 -83.0(4) .
C4 Fe1 C2 C1 81.6(4) .
C5 Fe1 C2 C1 37.6(3) .
C6 Fe1 C2 C1 -126.6(3) .
C8 Fe1 C2 C3 33.0(8) .
C9 Fe1 C2 C3 -164.0(5) .
C7 Fe1 C2 C3 70.9(4) .
C1 Fe1 C2 C3 -119.7(5) .
C10 Fe1 C2 C3 157.4(3) .
C4 Fe1 C2 C3 -38.1(3) .
C5 Fe1 C2 C3 -82.1(4) .
C6 Fe1 C2 C3 113.8(4) .
C1 C2 C3 C4 0.5(7) .
Fe1 C2 C3 C4 59.9(4) .
C1 C2 C3 Fe1 -59.5(4) .
C8 Fe1 C3 C4 73.8(4) .
C9 Fe1 C3 C4 44.3(8) .
C2 Fe1 C3 C4 -118.4(5) .
C7 Fe1 C3 C4 114.7(4) .
C1 Fe1 C3 C4 -81.2(4) .
C10 Fe1 C3 C4 -173.8(5) .
C5 Fe1 C3 C4 -37.7(4) .
C6 Fe1 C3 C4 156.1(3) .
C8 Fe1 C3 C2 -167.8(3) .
C9 Fe1 C3 C2 162.7(6) .
C7 Fe1 C3 C2 -126.8(4) .
C1 Fe1 C3 C2 37.2(3) .
C10 Fe1 C3 C2 -55.4(7) .
C4 Fe1 C3 C2 118.4(5) .
C5 Fe1 C3 C2 80.7(4) .
C6 Fe1 C3 C2 -85.5(4) .
C2 C3 C4 C5 -0.4(7) .
Fe1 C3 C4 C5 59.3(4) .
C2 C3 C4 Fe1 -59.6(4) .
C8 Fe1 C4 C3 -123.0(4) .
C9 Fe1 C4 C3 -163.1(3) .
C2 Fe1 C4 C3 38.3(4) .
C7 Fe1 C4 C3 -81.2(4) .
C1 Fe1 C4 C3 81.9(4) .
C10 Fe1 C4 C3 172.2(6) .
C5 Fe1 C4 C3 119.3(5) .
C6 Fe1 C4 C3 -52.1(7) .
C8 Fe1 C4 C5 117.7(4) .
C9 Fe1 C4 C5 77.6(4) .
C2 Fe1 C4 C5 -81.0(4) .
C3 Fe1 C4 C5 -119.3(5) .
C7 Fe1 C4 C5 159.5(3) .
C1 Fe1 C4 C5 -37.4(3) .
C10 Fe1 C4 C5 52.9(9) .
C6 Fe1 C4 C5 -171.4(5) .
C2 C1 C5 C4 0.2(6) .
Fe1 C1 C5 C4 -59.2(4) .
C2 C1 C5 Fe1 59.4(4) .
C3 C4 C5 C1 0.1(7) .
Fe1 C4 C5 C1 59.2(4) .
C3 C4 C5 Fe1 -59.1(4) .
C8 Fe1 C5 C1 162.3(3) .
C9 Fe1 C5 C1 119.5(3) .
C2 Fe1 C5 C1 -37.6(3) .
C3 Fe1 C5 C1 -81.7(4) .
C7 Fe1 C5 C1 -162.7(5) .
C10 Fe1 C5 C1 78.5(4) .
C4 Fe1 C5 C1 -119.4(5) .
C6 Fe1 C5 C1 45.8(10) .
C8 Fe1 C5 C4 -78.3(4) .
C9 Fe1 C5 C4 -121.2(4) .
C2 Fe1 C5 C4 81.8(4) .
C3 Fe1 C5 C4 37.7(3) .
C7 Fe1 C5 C4 -43.3(7) .
C1 Fe1 C5 C4 119.4(5) .
C10 Fe1 C5 C4 -162.1(3) .
C6 Fe1 C5 C4 165.1(8) .
C8 Fe1 C6 C7 38.0(3) .
C9 Fe1 C6 C7 81.9(3) .
C2 Fe1 C6 C7 -121.6(3) .
C3 Fe1 C6 C7 -77.9(4) .
C1 Fe1 C6 C7 -163.1(3) .
C10 Fe1 C6 C7 119.5(4) .
C4 Fe1 C6 C7 -41.4(6) .
C5 Fe1 C6 C7 160.7(8) .
C8 Fe1 C6 C10 -81.5(3) .
C9 Fe1 C6 C10 -37.6(3) .
C2 Fe1 C6 C10 118.9(3) .
C3 Fe1 C6 C10 162.7(3) .
C7 Fe1 C6 C10 -119.5(4) .
C1 Fe1 C6 C10 77.4(4) .
C4 Fe1 C6 C10 -160.9(5) .
C5 Fe1 C6 C10 41.2(10) .
C10 C6 C7 C8 -0.4(6) .
Fe1 C6 C7 C8 -59.0(4) .
C10 C6 C7 Fe1 58.7(4) .
C9 Fe1 C7 C8 37.2(3) .
C2 Fe1 C7 C8 -162.0(3) .
C3 Fe1 C7 C8 -122.2(3) .
C1 Fe1 C7 C8 173.0(7) .
C10 Fe1 C7 C8 81.2(3) .
C4 Fe1 C7 C8 -80.4(4) .
C5 Fe1 C7 C8 -50.1(6) .
C6 Fe1 C7 C8 119.0(4) .
C8 Fe1 C7 C6 -119.0(4) .
C9 Fe1 C7 C6 -81.8(3) .
C2 Fe1 C7 C6 79.0(4) .
C3 Fe1 C7 C6 118.8(3) .
C1 Fe1 C7 C6 54.0(9) .
C10 Fe1 C7 C6 -37.8(3) .
C4 Fe1 C7 C6 160.6(3) .
C5 Fe1 C7 C6 -169.1(5) .
C6 C7 C8 C9 0.5(6) .
Fe1 C7 C8 C9 -59.1(4) .
C6 C7 C8 Fe1 59.6(4) .
C2 Fe1 C8 C9 170.3(6) .
C3 Fe1 C8 C9 -164.8(3) .
C7 Fe1 C8 C9 120.2(4) .
C1 Fe1 C8 C9 -55.1(6) .
C10 Fe1 C8 C9 38.0(3) .
C4 Fe1 C8 C9 -124.5(3) .
C5 Fe1 C8 C9 -83.2(4) .
C6 Fe1 C8 C9 82.3(3) .
C9 Fe1 C8 C7 -120.2(4) .
C2 Fe1 C8 C7 50.1(8) .
C3 Fe1 C8 C7 75.1(4) .
C1 Fe1 C8 C7 -175.3(5) .
C10 Fe1 C8 C7 -82.1(3) .
C4 Fe1 C8 C7 115.3(3) .
C5 Fe1 C8 C7 156.6(3) .
C6 Fe1 C8 C7 -37.8(3) .
C7 C8 C9 C10 -0.4(6) .
Fe1 C8 C9 C10 -59.7(4) .
C7 C8 C9 Fe1 59.3(4) .
C2 Fe1 C9 C8 -171.5(5) .
C3 Fe1 C9 C8 39.6(8) .
C7 Fe1 C9 C8 -37.3(3) .
C1 Fe1 C9 C8 156.2(3) .
C10 Fe1 C9 C8 -118.8(4) .
C4 Fe1 C9 C8 72.6(4) .
C5 Fe1 C9 C8 114.4(3) .
C6 Fe1 C9 C8 -81.0(3) .
C8 Fe1 C9 C10 118.8(4) .
C2 Fe1 C9 C10 -52.7(7) .
C3 Fe1 C9 C10 158.4(6) .
C7 Fe1 C9 C10 81.5(3) .
C1 Fe1 C9 C10 -85.0(3) .
C4 Fe1 C9 C10 -168.6(3) .
C5 Fe1 C9 C10 -126.8(3) .
C6 Fe1 C9 C10 37.8(3) .
C8 C9 C10 C6 0.2(6) .
Fe1 C9 C10 C6 -59.2(4) .
C8 C9 C10 C11 -176.8(5) .
Fe1 C9 C10 C11 123.8(5) .
C8 C9 C10 Fe1 59.4(4) .
C7 C6 C10 C9 0.1(6) .
Fe1 C6 C10 C9 58.8(4) .
C7 C6 C10 C11 177.2(5) .
Fe1 C6 C10 C11 -124.1(5) .
C7 C6 C10 Fe1 -58.7(4) .
C8 Fe1 C10 C9 -38.0(3) .
C2 Fe1 C10 C9 159.0(3) .
C3 Fe1 C10 C9 -160.8(6) .
C7 Fe1 C10 C9 -82.0(3) .
C1 Fe1 C10 C9 115.6(3) .
C4 Fe1 C10 C9 32.3(8) .
C5 Fe1 C10 C9 72.8(4) .
C6 Fe1 C10 C9 -119.5(4) .
C8 Fe1 C10 C6 81.5(3) .
C9 Fe1 C10 C6 119.5(4) .
C2 Fe1 C10 C6 -81.5(4) .
C3 Fe1 C10 C6 -41.3(7) .
C7 Fe1 C10 C6 37.5(3) .
C1 Fe1 C10 C6 -124.9(3) .
C4 Fe1 C10 C6 151.8(7) .
C5 Fe1 C10 C6 -167.7(3) .
C8 Fe1 C10 C11 -159.4(5) .
C9 Fe1 C10 C11 -121.4(6) .
C2 Fe1 C10 C11 37.6(5) .
C3 Fe1 C10 C11 77.7(7) .
C7 Fe1 C10 C11 156.6(5) .
C1 Fe1 C10 C11 -5.9(5) .
C4 Fe1 C10 C11 -89.1(8) .
C5 Fe1 C10 C11 -48.6(5) .
C6 Fe1 C10 C11 119.1(6) .
N2 N1 C11 C12 -0.6(5) .
Pd1 N1 C11 C12 168.3(3) .
N2 N1 C11 C10 178.8(4) .
Pd1 N1 C11 C10 -12.3(6) .
C9 C10 C11 N1 124.9(6) .
C6 C10 C11 N1 -51.6(7) .
Fe1 C10 C11 N1 -142.9(4) .
C9 C10 C11 C12 -55.9(8) .
C6 C10 C11 C12 127.6(6) .
Fe1 C10 C11 C12 36.3(8) .
N1 C11 C12 C13 0.6(6) .
C10 C11 C12 C13 -178.7(5) .
C11 C12 C13 N2 -0.4(5) .
C11 C12 C13 C14 178.2(5) .
C15 O2 C14 O1 -1.8(7) .
C15 O2 C14 C13 179.0(4) .
N2 C13 C14 O1 2.7(8) .
C12 C13 C14 O1 -175.8(5) .
N2 C13 C14 O2 -178.1(4) .
C12 C13 C14 O2 3.5(7) .
C14 O2 C15 C16 -83.7(5) .
C11 N1 N2 C13 0.4(5) .
Pd1 N1 N2 C13 -169.0(3) .
C11 N1 N2 C17 -176.0(4) .
Pd1 N1 N2 C17 14.7(6) .
C12 C13 N2 N1 0.1(5) .
C14 C13 N2 N1 -178.7(4) .
C12 C13 N2 C17 175.9(4) .
C14 C13 N2 C17 -2.8(8) .
N1 N2 C17 C18A 58.0(12) .
C13 N2 C17 C18A -117.5(12) .
N1 N2 C17 C18 93.7(4) .
C13 N2 C17 C18 -81.8(5) .
C18A C17 C18 Br1 -56(2) .
N2 C17 C18 Br1 168.8(3) .
N2 C17 C18A Br1A 82.9(18) .
C18 C17 C18A Br1A 19.6(5) .
